data_7704487
loop_
_publ_author_name
'Ling, Bo-Kai'
'Zhai, Yuan-Qi'
'Han, Junbo'
'Han, Tian'
'Zheng, Yan-Zhen'

_publ_section_title
;
 A stable dysprosium(iii) complex with a terminal fluoride ligand showing
 high resolution luminescence and slow magnetic relaxation.
;
_journal_issue 21
_journal_name_full 'Dalton transactions (Cambridge, England : 2003)'
_journal_page_first 6969
_journal_page_last 6973
_journal_paper_doi 10.1039/d0dt01146k
_journal_volume 49
_journal_year 2020
_chemical_formula_moiety 'C20 H36 Dy F O8, 4(C H6 N3), 2(C5 H9 O2)'
_chemical_formula_sum 'C34 H78 Dy F N12 O12'
_chemical_formula_weight 1028.58
_space_group_crystal_system monoclinic
_space_group_IT_number 14
_space_group_name_Hall '-P 2ybc'
_space_group_name_H-M_alt 'P 1 21/c 1'
_atom_sites_solution_hydrogens geom
_audit_creation_date 2020-04-18
_audit_creation_method
;
Olex2 1.2
(compiled 2018.05.29 svn.r3508 for OlexSys, GUI svn.r5506)
;
_audit_update_record
;
2020-04-23 deposited with the CCDC.	2020-05-04 downloaded from the CCDC.
;
_cell_angle_alpha 90
_cell_angle_beta 90.934(8)
_cell_angle_gamma 90
_cell_formula_units_Z 4
_cell_length_a 17.676(9)
_cell_length_b 13.168(7)
_cell_length_c 22.406(12)
_cell_measurement_reflns_used 12669
_cell_measurement_temperature 150(2)
_cell_measurement_theta_max 28.47
_cell_measurement_theta_min 2.21
_cell_volume 5214(5)
_computing_cell_refinement 'SAINT v8.27A (Bruker, 2012)'
_computing_data_collection 'SAINT v8.27A (Bruker, 2012)'
_computing_data_reduction 'SAINT v8.27A (Bruker, 2012)'
_computing_molecular_graphics 'Olex2 (Dolomanov et al., 2009)'
_computing_publication_material 'Olex2 (Dolomanov et al., 2009)'
_computing_structure_refinement 'ShelXL (Sheldrick, 2015)'
_diffrn_ambient_temperature 150.0
_diffrn_detector_area_resol_mean 7.9
_diffrn_detector_type 'CCD area detector'
_diffrn_measured_fraction_theta_full 0.997
_diffrn_measured_fraction_theta_max 0.960
_diffrn_measurement_device 'three-circle diffractometer'
_diffrn_measurement_device_type 'Bruker SMART APEX2 area detector'
_diffrn_measurement_method '\w and \f scans'
_diffrn_radiation_type MoK\a
_diffrn_radiation_wavelength 0.71073
_diffrn_reflns_av_R_equivalents 0.0516
_diffrn_reflns_av_unetI/netI 0.0473
_diffrn_reflns_Laue_measured_fraction_full 0.997
_diffrn_reflns_Laue_measured_fraction_max 0.960
_diffrn_reflns_limit_h_max 22
_diffrn_reflns_limit_h_min -22
_diffrn_reflns_limit_k_max 17
_diffrn_reflns_limit_k_min -17
_diffrn_reflns_limit_l_max 28
_diffrn_reflns_limit_l_min -29
_diffrn_reflns_number 48036
_diffrn_reflns_point_group_measured_fraction_full 0.997
_diffrn_reflns_point_group_measured_fraction_max 0.960
_diffrn_reflns_theta_full 25.242
_diffrn_reflns_theta_max 28.474
_diffrn_reflns_theta_min 1.794
_exptl_absorpt_coefficient_mu 1.497
_exptl_absorpt_correction_T_max 0.741
_exptl_absorpt_correction_T_min 0.492
_exptl_absorpt_correction_type multi-scan
_exptl_crystal_colour 'clear light colourless'
_exptl_crystal_colour_lustre clear
_exptl_crystal_colour_modifier light
_exptl_crystal_colour_primary colourless
_exptl_crystal_density_diffrn 1.310
_exptl_crystal_description plate
_exptl_crystal_F_000 2148
_exptl_crystal_size_max 0.5
_exptl_crystal_size_mid 0.4
_exptl_crystal_size_min 0.2
_refine_diff_density_max 1.504
_refine_diff_density_min -1.324
_refine_diff_density_rms 0.108
_refine_ls_extinction_method none
_refine_ls_goodness_of_fit_ref 1.031
_refine_ls_hydrogen_treatment constr
_refine_ls_matrix_type full
_refine_ls_number_parameters 608
_refine_ls_number_reflns 12669
_refine_ls_number_restraints 132
_refine_ls_restrained_S_all 1.070
_refine_ls_R_factor_all 0.0632
_refine_ls_R_factor_gt 0.0443
_refine_ls_shift/su_max 0.002
_refine_ls_shift/su_mean 0.000
_refine_ls_structure_factor_coef Fsqd
_refine_ls_weighting_details 'w=1/[\s^2^(Fo^2^)+(0.0511P)^2^+11.6414P] where P=(Fo^2^+2Fc^2^)/3'
_refine_ls_weighting_scheme calc
_refine_ls_wR_factor_gt 0.1097
_refine_ls_wR_factor_ref 0.1233
_reflns_Friedel_coverage 0.000
_reflns_number_gt 9770
_reflns_number_total 12669
_reflns_threshold_expression 'I > 2\s(I)'
_cod_data_source_file d0dt01146k2.cif
_cod_data_source_block 1_150k
_cod_depositor_comments 'Adding full bibliography for 7704487--7704490.cif.'
_cod_database_code 7704487
_shelx_shelxl_version_number 2014/7
_shelx_space_group_comment
;
The symmetry employed for this shelxl refinement is uniquely defined
by the following loop, which should always be used as a source of
symmetry information in preference to the above space-group names.
They are only intended as comments.
;
_shelx_estimated_absorpt_t_max 0.754
_shelx_estimated_absorpt_t_min 0.521
_olex2_refinement_description
;
1. Fixed Uiso
 At 1.2 times of:
  All N(H,H) groups
 At 1.5 times of:
  All C(H,H,H) groups
2. Restrained distances
 C27-O9A
 2 with sigma of 0.02
 O9A-C27
 2.5 with sigma of 0.02
 O10A-C29
 1.25 with sigma of 0.02
 O9A-C29
 1.25 with sigma of 0.02
 O9A-O10A
 2 with sigma of 0.02
 O10A-C27
 2.5 with sigma of 0.02
3. Rigid bond restraints
 C13, C12, C14, C15
 with sigma for 1-2 distances of 0.01 and sigma for 1-3 distances of 0.01
 O10A, O9A, C29, C27, C30, C28, C26, O9, O10
 with sigma for 1-2 distances of 0.01 and sigma for 1-3 distances of 0.01
 O9A, C29, O10A, C27, C30, C28, C26, O9, O10
 with sigma for 1-2 distances of 0.001 and sigma for 1-3 distances of 0.001
 C11, C13, C12, C14, C15
 with sigma for 1-2 distances of 0.001 and sigma for 1-3 distances of 0.001
4. Uiso/Uaniso restraints and constraints
O9A \\sim C29 \\sim O10A \\sim C30 \\sim C27 \\sim C28 \\sim C26 \\sim O10
\\sim O9: within 2A with sigma of 0.01 and sigma for terminal atoms of 0.02
C12 \\sim C14 \\sim C13 \\sim C15 \\sim C11: within 2A with sigma of 0.01 and
sigma for terminal atoms of 0.02
Uanis(C5) \\sim Ueq: with sigma of 0.01 and sigma for terminal atoms of 0.02
Uanis(C13) \\sim Ueq, Uanis(C14) \\sim Ueq, Uanis(C15) \\sim Ueq: with sigma of
0.01 and sigma for terminal atoms of 0.02
5. Others
 Fixed Sof: C20(0.75) H20A(0.75) H20B(0.75) H20C(0.75) C18(0.75) H18A(0.75)
 H18B(0.75) H18C(0.75) C19(0.75) H19A(0.75) H19B(0.75) H19C(0.75) O10(0.75)
 H26A(0.25) H26B(0.25) H26C(0.25) O9(0.75) H29A(0.75) H29B(0.75) H29C(0.75)
 C19A(0.25) H19D(0.25) H19E(0.25) H19F(0.25) C20A(0.25) H20D(0.25) H20E(0.25)
 H20F(0.25) C18A(0.25) H18D(0.25) H18E(0.25) H18F(0.25) O10A(0.25) O9A(0.25)
6.a X=CH2 refined with riding coordinates:
 N11(H11A,H11B), N12(H12A,H12B), N10(H10D,H10E), N7(H7A,H7B), N9(H9D,H9E),
 N8(H8D,H8E), N3(H3D,H3E), N1(H1A,H1B), N2(H2A,H2B), N6(H6A,H6B), N5(H5D,H5E),
 N4(H4D,H4E)
6.b Idealised Me refined as rotating group:
 C14(H14A,H14B,H14C), C20(H20A,H20B,H20C), C18(H18A,H18B,H18C), C19(H19A,H19B,
 H19C), C15(H15A,H15B,H15C), C8(H8A,H8B,H8C), C3(H3A,H3B,H3C), C5(H5A,H5B,H5C),
 C13(H13A,H13B,H13C), C9(H9A,H9B,H9C), C10(H10A,H10B,H10C), C4(H4A,H4B,H4C),
 C26(H26A,H26B,H26C), C28(H28A,H28B,H28C), C29(H29A,H29B,H29C), C30(H30A,H30B,
 H30C), C24(H24A,H24B,H24C), C25(H25A,H25B,H25C), C23(H23A,H23B,H23C),
 C19A(H19D,H19E,H19F), C20A(H20D,H20E,H20F), C18A(H18D,H18E,H18F)
;
_olex2_submission_special_instructions 'No special instructions were received'

loop_
_space_group_symop_operation_xyz
'x, y, z'
'-x, y+1/2, -z+1/2'
'-x, -y, -z'
'x, -y-1/2, z-1/2'

loop_
_atom_site_label
_atom_site_type_symbol
_atom_site_fract_x
_atom_site_fract_y
_atom_site_fract_z
_atom_site_U_iso_or_equiv
_atom_site_adp_type
_atom_site_occupancy
_atom_site_site_symmetry_order
_atom_site_calc_flag
_atom_site_refinement_flags_posn
_atom_site_refinement_flags_adp
_atom_site_refinement_flags_occupancy
_atom_site_disorder_assembly
_atom_site_disorder_group
C6 C 0.6181(2) 0.2367(3) 0.61515(19) 0.0380(9) Uani 1 1 d . . . . .
C11 C 0.7901(2) 0.3883(3) 0.5959(2) 0.0393(8) Uani 1 1 d . U . . .
C1 C 0.6580(2) 0.6152(3) 0.5946(2) 0.0410(10) Uani 1 1 d . . . . .
C16 C 0.6635(2) 0.4104(3) 0.7838(2) 0.0404(10) Uani 1 1 d . . . . .
C17 C 0.6693(3) 0.4074(4) 0.8520(2) 0.0522(12) Uani 1 1 d . . . . .
O5 O 0.62472(19) 0.3453(2) 0.75602(14) 0.0472(7) Uani 1 1 d . . . . .
C14 C 0.9017(5) 0.2767(7) 0.5933(4) 0.130(3) Uani 1 1 d . U . . .
H14A H 0.9169 0.2971 0.6338 0.195 Uiso 1 1 calc GR . . . .
H14B H 0.9467 0.2586 0.5707 0.195 Uiso 1 1 calc GR . . . .
H14C H 0.8678 0.2180 0.5952 0.195 Uiso 1 1 calc GR . . . .
Dy1 Dy 0.65369(2) 0.43008(2) 0.65626(2) 0.03026(7) Uani 1 1 d . . . . .
C20 C 0.6210(9) 0.4893(14) 0.8758(5) 0.138(7) Uani 0.75 1 d . . P A 1
H20A H 0.6334 0.5536 0.8563 0.207 Uiso 0.75 1 calc GR . P A 1
H20B H 0.6298 0.4955 0.9190 0.207 Uiso 0.75 1 calc GR . P A 1
H20C H 0.5676 0.4728 0.8680 0.207 Uiso 0.75 1 calc GR . P A 1
C18 C 0.7542(7) 0.4297(9) 0.8720(5) 0.090(3) Uani 0.75 1 d . . P A 1
H18A H 0.7877 0.3798 0.8537 0.135 Uiso 0.75 1 calc GR . P A 1
H18B H 0.7588 0.4251 0.9155 0.135 Uiso 0.75 1 calc GR . P A 1
H18C H 0.7684 0.4981 0.8591 0.135 Uiso 0.75 1 calc GR . P A 1
C19 C 0.6520(8) 0.3023(8) 0.8762(4) 0.104(4) Uani 0.75 1 d . . P A 1
H19A H 0.5998 0.2839 0.8655 0.156 Uiso 0.75 1 calc GR . P A 1
H19B H 0.6583 0.3025 0.9197 0.156 Uiso 0.75 1 calc GR . P A 1
H19C H 0.6868 0.2528 0.8589 0.156 Uiso 0.75 1 calc GR . P A 1
C15 C 0.9142(5) 0.4525(7) 0.5682(5) 0.136(3) Uani 1 1 d . U . . .
H15A H 0.8877 0.5131 0.5534 0.203 Uiso 1 1 calc GR . . . .
H15B H 0.9592 0.4405 0.5443 0.203 Uiso 1 1 calc GR . . . .
H15C H 0.9294 0.4627 0.6101 0.203 Uiso 1 1 calc GR . . . .
C8 C 0.5331(4) 0.1312(5) 0.5510(3) 0.088(2) Uani 1 1 d . . . . .
H8A H 0.4896 0.1554 0.5734 0.132 Uiso 1 1 calc GR . . . .
H8B H 0.5232 0.0622 0.5365 0.132 Uiso 1 1 calc GR . . . .
H8C H 0.5416 0.1764 0.5169 0.132 Uiso 1 1 calc GR . . . .
C3 C 0.5962(4) 0.7809(5) 0.5809(3) 0.089(2) Uani 1 1 d . . . . .
H3A H 0.5497 0.7404 0.5789 0.133 Uiso 1 1 calc GR . . . .
H3B H 0.5909 0.8399 0.5545 0.133 Uiso 1 1 calc GR . . . .
H3C H 0.6052 0.8040 0.6219 0.133 Uiso 1 1 calc GR . . . .
C5 C 0.7363(5) 0.7642(7) 0.5715(6) 0.168(5) Uani 1 1 d . U . . .
H5A H 0.7405 0.7845 0.6135 0.252 Uiso 1 1 calc GR . . . .
H5B H 0.7402 0.8244 0.5460 0.252 Uiso 1 1 calc GR . . . .
H5C H 0.7771 0.7167 0.5622 0.252 Uiso 1 1 calc GR . . . .
C13 C 0.8476(4) 0.3405(9) 0.4993(3) 0.125(3) Uani 1 1 d . U . . .
H13A H 0.8137 0.2819 0.4953 0.187 Uiso 1 1 calc GR . . . .
H13B H 0.8955 0.3257 0.4797 0.187 Uiso 1 1 calc GR . . . .
H13C H 0.8238 0.3999 0.4804 0.187 Uiso 1 1 calc GR . . . .
C9 C 0.6721(4) 0.0974(5) 0.5559(3) 0.084(2) Uani 1 1 d . . . . .
H9A H 0.6812 0.1457 0.5235 0.126 Uiso 1 1 calc GR . . . .
H9B H 0.6636 0.0296 0.5391 0.126 Uiso 1 1 calc GR . . . .
H9C H 0.7163 0.0959 0.5829 0.126 Uiso 1 1 calc GR . . . .
F1 F 0.55054(13) 0.50046(18) 0.69036(11) 0.0418(6) Uani 1 1 d . . . . .
O2 O 0.72912(16) 0.4022(2) 0.56732(13) 0.0425(7) Uani 1 1 d . . . . .
O4 O 0.57840(17) 0.3123(2) 0.59891(14) 0.0429(7) Uani 1 1 d . . . . .
O3 O 0.67303(19) 0.2480(2) 0.65119(14) 0.0457(7) Uani 1 1 d . . . . .
O1 O 0.79130(16) 0.3972(2) 0.65231(13) 0.0411(7) Uani 1 1 d . . . . .
O6 O 0.69705(17) 0.4796(3) 0.75532(13) 0.0449(7) Uani 1 1 d . . . . .
O7 O 0.70246(17) 0.5959(2) 0.63790(15) 0.0440(7) Uani 1 1 d . . . . .
O8 O 0.60763(17) 0.5525(2) 0.57889(14) 0.0419(7) Uani 1 1 d . . . . .
C2 C 0.6637(3) 0.7152(4) 0.5607(3) 0.0583(13) Uani 1 1 d . . . . .
C7 C 0.6018(3) 0.1308(3) 0.5907(2) 0.0510(12) Uani 1 1 d . . . . .
C12 C 0.8622(3) 0.3618(5) 0.5634(2) 0.0581(11) Uani 1 1 d . U . . .
C10 C 0.5910(4) 0.0598(4) 0.6437(3) 0.0729(18) Uani 1 1 d . . . . .
H10A H 0.6379 0.0566 0.6675 0.109 Uiso 1 1 calc GR . . . .
H10B H 0.5781 -0.0083 0.6291 0.109 Uiso 1 1 calc GR . . . .
H10C H 0.5500 0.0854 0.6684 0.109 Uiso 1 1 calc GR . . . .
C4 C 0.6462(5) 0.6991(5) 0.4924(3) 0.091(2) Uani 1 1 d . . . . .
H4A H 0.6850 0.6551 0.4753 0.137 Uiso 1 1 calc GR . . . .
H4B H 0.6464 0.7650 0.4720 0.137 Uiso 1 1 calc GR . . . .
H4C H 0.5964 0.6673 0.4873 0.137 Uiso 1 1 calc GR . . . .
N11 N 0.7601(3) 0.1504(3) 0.7509(2) 0.0611(11) Uani 1 1 d . . . . .
H11A H 0.7379 0.1742 0.7183 0.073 Uiso 1 1 calc R . . . .
H11B H 0.7410 0.0975 0.7693 0.073 Uiso 1 1 calc R . . . .
C31 C 0.8223(3) 0.1944(4) 0.7722(2) 0.0481(11) Uani 1 1 d . . . . .
N12 N 0.8548(2) 0.1567(3) 0.8213(2) 0.0556(10) Uani 1 1 d . . . . .
H12A H 0.8963 0.1848 0.8360 0.067 Uiso 1 1 calc R . . . .
H12B H 0.8349 0.1037 0.8390 0.067 Uiso 1 1 calc R . . . .
N10 N 0.8518(3) 0.2733(3) 0.74567(19) 0.0581(11) Uani 1 1 d . . . . .
H10D H 0.8303 0.2981 0.7131 0.070 Uiso 1 1 calc R . . . .
H10E H 0.8932 0.3016 0.7604 0.070 Uiso 1 1 calc R . . . .
C32 C 0.8928(3) 0.5870(4) 0.7233(2) 0.0478(11) Uani 1 1 d . . . . .
N7 N 0.8594(2) 0.6434(3) 0.6820(2) 0.0605(12) Uani 1 1 d . . . . .
H7A H 0.8101 0.6397 0.6764 0.073 Uiso 1 1 calc R . . . .
H7B H 0.8865 0.6847 0.6601 0.073 Uiso 1 1 calc R . . . .
N9 N 0.8554(2) 0.5245(3) 0.7571(2) 0.0532(10) Uani 1 1 d . . . . .
H9D H 0.8060 0.5188 0.7527 0.064 Uiso 1 1 calc R . . . .
H9E H 0.8795 0.4880 0.7842 0.064 Uiso 1 1 calc R . . . .
N8 N 0.9669(3) 0.5952(4) 0.7318(2) 0.0708(14) Uani 1 1 d . . . . .
H8D H 0.9898 0.5589 0.7597 0.085 Uiso 1 1 calc R . . . .
H8E H 0.9933 0.6369 0.7096 0.085 Uiso 1 1 calc R . . . .
O10 O 0.9996(2) 0.2532(3) 0.85133(19) 0.0493(9) Uani 0.75 1 d . U P B 1
C26 C 0.9971(3) 0.3467(4) 0.8467(2) 0.0530(10) Uani 1 1 d . U . . .
H26A H 0.9673 0.3903 0.8197 0.080 Uiso 0.25 1 calc GR . P B 2
H26B H 0.9634 0.2986 0.8665 0.080 Uiso 0.25 1 calc GR . P B 2
H26C H 1.0346 0.3092 0.8237 0.080 Uiso 0.25 1 calc GR . P B 2
O9 O 0.9658(3) 0.3921(4) 0.8032(2) 0.0513(10) Uani 0.75 1 d . U P B 1
C28 C 1.1097(5) 0.4568(7) 0.8667(4) 0.107(2) Uani 1 1 d . U . . .
H28A H 1.1432 0.4011 0.8551 0.161 Uiso 1 1 calc GR . . . .
H28B H 1.1360 0.5002 0.8960 0.161 Uiso 1 1 calc GR . . . .
H28C H 1.0960 0.4971 0.8314 0.161 Uiso 1 1 calc GR . . . .
C29 C 0.9916(5) 0.5023(6) 0.9097(4) 0.113(2) Uani 1 1 d D U . . .
H29A H 0.9650 0.5269 0.8738 0.169 Uiso 0.75 1 calc GR . P C 1
H29B H 1.0244 0.5562 0.9257 0.169 Uiso 0.75 1 calc GR . P C 1
H29C H 0.9547 0.4829 0.9398 0.169 Uiso 0.75 1 calc GR . P C 1
C30 C 1.0618(5) 0.3489(6) 0.9481(3) 0.099(2) Uani 1 1 d . U . . .
H30A H 1.0168 0.3194 0.9662 0.149 Uiso 1 1 calc GR . . . .
H30B H 1.0884 0.3916 0.9774 0.149 Uiso 1 1 calc GR . . . .
H30C H 1.0955 0.2943 0.9351 0.149 Uiso 1 1 calc GR . . . .
C27 C 1.0382(4) 0.4132(5) 0.8944(3) 0.0747(12) Uani 1 1 d D U . . .
N3 N 0.6236(3) 0.7010(4) 0.7567(2) 0.0750(15) Uani 1 1 d . . . . .
H3D H 0.6627 0.7355 0.7707 0.090 Uiso 1 1 calc R . . . .
H3E H 0.6291 0.6371 0.7461 0.090 Uiso 1 1 calc R . . . .
N1 N 0.4990(3) 0.6946(3) 0.7296(2) 0.0620(12) Uani 1 1 d . . . . .
H1A H 0.4548 0.7248 0.7255 0.074 Uiso 1 1 calc R . . . .
H1B H 0.5042 0.6307 0.7190 0.074 Uiso 1 1 calc R . . . .
C33 C 0.5571(3) 0.7449(4) 0.7516(2) 0.0489(11) Uani 1 1 d . . . . .
N2 N 0.5502(2) 0.8402(3) 0.7676(2) 0.0624(13) Uani 1 1 d . . . . .
H2A H 0.5063 0.8710 0.7636 0.075 Uiso 1 1 calc R . . . .
H2B H 0.5895 0.8733 0.7823 0.075 Uiso 1 1 calc R . . . .
C34 C 0.4013(2) 0.5628(3) 0.5660(2) 0.0380(9) Uani 1 1 d . . . . .
N6 N 0.4548(2) 0.5936(3) 0.52988(18) 0.0468(9) Uani 1 1 d . . . . .
H6A H 0.4426 0.6192 0.4947 0.056 Uiso 1 1 calc R . . . .
H6B H 0.5026 0.5885 0.5409 0.056 Uiso 1 1 calc R . . . .
N5 N 0.3296(2) 0.5699(3) 0.54992(18) 0.0469(9) Uani 1 1 d . . . . .
H5D H 0.3170 0.5955 0.5148 0.056 Uiso 1 1 calc R . . . .
H5E H 0.2942 0.5492 0.5743 0.056 Uiso 1 1 calc R . . . .
N4 N 0.4192(2) 0.5268(3) 0.61950(18) 0.0526(10) Uani 1 1 d . . . . .
H4D H 0.3833 0.5080 0.6439 0.063 Uiso 1 1 calc R . . . .
H4E H 0.4670 0.5217 0.6307 0.063 Uiso 1 1 calc R . . . .
O12 O 0.7535(2) 1.0013(3) 0.84974(17) 0.0627(10) Uani 1 1 d . . . . .
C24 C 0.8758(5) 0.8613(7) 0.7968(4) 0.122(3) Uani 1 1 d . . . . .
H24A H 0.8964 0.9304 0.7985 0.183 Uiso 1 1 calc GR . . . .
H24B H 0.8478 0.8519 0.7591 0.183 Uiso 1 1 calc GR . . . .
H24C H 0.9173 0.8122 0.7993 0.183 Uiso 1 1 calc GR . . . .
C25 C 0.8622(5) 0.8821(7) 0.9050(4) 0.116(3) Uani 1 1 d . . . . .
H25A H 0.9054 0.8380 0.9147 0.175 Uiso 1 1 calc GR . . . .
H25B H 0.8261 0.8801 0.9377 0.175 Uiso 1 1 calc GR . . . .
H25C H 0.8800 0.9519 0.8995 0.175 Uiso 1 1 calc GR . . . .
O11 O 0.6968(3) 0.8689(4) 0.8144(3) 0.127(2) Uani 1 1 d . . . . .
C22 C 0.8237(3) 0.8453(4) 0.8478(3) 0.0641(15) Uani 1 1 d . . . . .
C21 C 0.7529(3) 0.9102(4) 0.8361(3) 0.0583(13) Uani 1 1 d . . . . .
C23 C 0.8041(4) 0.7345(5) 0.8546(4) 0.103(3) Uani 1 1 d . . . . .
H23A H 0.7856 0.7077 0.8163 0.154 Uiso 1 1 calc GR . . . .
H23B H 0.7648 0.7270 0.8846 0.154 Uiso 1 1 calc GR . . . .
H23C H 0.8493 0.6967 0.8674 0.154 Uiso 1 1 calc GR . . . .
C19A C 0.5929(12) 0.364(2) 0.8762(9) 0.059(6) Uani 0.25 1 d . . P A 2
H19D H 0.5503 0.3951 0.8546 0.089 Uiso 0.25 1 calc GR . P A 2
H19E H 0.5893 0.3789 0.9189 0.089 Uiso 0.25 1 calc GR . P A 2
H19F H 0.5916 0.2900 0.8702 0.089 Uiso 0.25 1 calc GR . P A 2
C20A C 0.681(3) 0.514(2) 0.8752(12) 0.099(14) Uani 0.25 1 d . . P A 2
H20D H 0.7278 0.5419 0.8595 0.148 Uiso 0.25 1 calc GR . P A 2
H20E H 0.6836 0.5128 0.9189 0.148 Uiso 0.25 1 calc GR . P A 2
H20F H 0.6381 0.5567 0.8622 0.148 Uiso 0.25 1 calc GR . P A 2
C18A C 0.7334(18) 0.346(3) 0.8706(11) 0.090(10) Uani 0.25 1 d . . P A 2
H18D H 0.7511 0.3057 0.8367 0.135 Uiso 0.25 1 calc GR . P A 2
H18E H 0.7180 0.2996 0.9026 0.135 Uiso 0.25 1 calc GR . P A 2
H18F H 0.7744 0.3897 0.8852 0.135 Uiso 0.25 1 calc GR . P A 2
O10A O 0.9927(16) 0.5731(17) 0.9475(14) 0.182(8) Uani 0.25 1 d D U P D 2
O9A O 0.9257(9) 0.4562(19) 0.9247(15) 0.166(7) Uani 0.25 1 d D U P D 2

loop_
_atom_site_aniso_label
_atom_site_aniso_U_11
_atom_site_aniso_U_22
_atom_site_aniso_U_33
_atom_site_aniso_U_23
_atom_site_aniso_U_13
_atom_site_aniso_U_12
C6 0.045(2) 0.033(2) 0.036(2) -0.0012(16) 0.0014(18) -0.0017(17)
C11 0.0358(18) 0.042(2) 0.040(2) 0.0037(17) 0.0008(15) 0.0059(14)
C1 0.035(2) 0.033(2) 0.054(3) 0.0081(18) 0.0068(19) 0.0068(17)
C16 0.033(2) 0.050(3) 0.038(2) 0.0048(18) 0.0073(18) 0.0083(18)
C17 0.054(3) 0.068(3) 0.035(2) 0.008(2) 0.007(2) -0.002(2)
O5 0.057(2) 0.0426(17) 0.0422(18) 0.0063(13) 0.0012(15) -0.0036(14)
C14 0.113(5) 0.158(5) 0.121(5) 0.053(5) 0.059(4) 0.099(4)
Dy1 0.02925(10) 0.02710(10) 0.03443(11) 0.00170(7) 0.00017(7) 0.00111(7)
C20 0.167(14) 0.194(17) 0.053(6) 0.000(8) 0.032(9) 0.118(13)
C18 0.095(8) 0.118(9) 0.056(6) 0.015(6) -0.012(5) -0.002(7)
C19 0.169(12) 0.093(7) 0.050(5) 0.024(5) 0.000(6) -0.033(8)
C15 0.074(4) 0.139(4) 0.196(8) -0.036(5) 0.066(5) -0.040(4)
C8 0.105(5) 0.054(4) 0.104(5) -0.016(3) -0.041(4) -0.013(3)
C3 0.112(6) 0.043(3) 0.110(6) 0.003(3) -0.006(4) 0.014(3)
C5 0.110(6) 0.128(7) 0.262(11) 0.135(7) -0.098(7) -0.076(5)
C13 0.075(4) 0.237(8) 0.062(2) -0.036(4) 0.015(3) 0.040(5)
C9 0.098(5) 0.075(4) 0.080(5) -0.026(3) 0.017(4) 0.001(4)
F1 0.0359(13) 0.0439(13) 0.0457(14) -0.0003(11) 0.0051(10) 0.0055(10)
O2 0.0309(15) 0.0599(19) 0.0369(16) 0.0025(13) 0.0001(12) 0.0082(13)
O4 0.0404(16) 0.0384(16) 0.0497(18) -0.0035(13) -0.0071(13) -0.0005(12)
O3 0.060(2) 0.0321(15) 0.0446(18) -0.0002(12) -0.0144(15) 0.0028(13)
O1 0.0360(16) 0.0498(17) 0.0376(17) 0.0015(13) -0.0001(12) 0.0061(13)
O6 0.0395(17) 0.059(2) 0.0364(17) 0.0097(14) 0.0040(13) -0.0066(14)
O7 0.0405(17) 0.0356(15) 0.056(2) 0.0079(13) -0.0083(14) -0.0064(12)
O8 0.0380(16) 0.0387(16) 0.0487(18) 0.0131(13) -0.0074(13) -0.0023(12)
C2 0.063(3) 0.042(3) 0.069(4) 0.021(2) 0.004(3) -0.004(2)
C7 0.070(3) 0.036(2) 0.047(3) -0.0080(19) -0.003(2) -0.005(2)
C12 0.038(2) 0.080(3) 0.057(2) 0.002(2) 0.0075(18) 0.0133(17)
C10 0.111(5) 0.037(3) 0.071(4) 0.000(2) -0.001(4) -0.017(3)
C4 0.118(6) 0.077(5) 0.079(5) 0.031(4) 0.011(4) -0.002(4)
N11 0.062(3) 0.057(3) 0.064(3) 0.011(2) -0.015(2) 0.006(2)
C31 0.044(3) 0.051(3) 0.048(3) 0.003(2) -0.002(2) 0.012(2)
N12 0.050(2) 0.061(3) 0.056(3) 0.017(2) -0.0035(19) 0.0034(19)
N10 0.062(3) 0.059(3) 0.053(3) 0.015(2) -0.011(2) 0.001(2)
C32 0.040(2) 0.044(3) 0.059(3) -0.003(2) -0.005(2) -0.0053(18)
N7 0.049(2) 0.052(2) 0.080(3) 0.013(2) -0.015(2) -0.0100(19)
N9 0.042(2) 0.053(2) 0.065(3) 0.007(2) -0.0060(19) -0.0062(18)
N8 0.041(2) 0.084(3) 0.088(4) 0.022(3) -0.009(2) -0.013(2)
O10 0.041(2) 0.0610(16) 0.045(2) -0.0088(16) -0.0097(18) 0.0209(18)
C26 0.047(2) 0.0627(17) 0.049(2) -0.0089(15) -0.0053(18) 0.0159(18)
O9 0.044(2) 0.053(2) 0.057(2) -0.0031(17) -0.0077(18) 0.0068(19)
C28 0.091(4) 0.118(6) 0.112(5) -0.024(4) -0.028(3) -0.026(3)
C29 0.136(5) 0.086(4) 0.116(5) -0.047(3) -0.025(4) 0.037(4)
C30 0.111(5) 0.119(5) 0.066(3) -0.018(3) -0.038(3) 0.026(4)
C27 0.084(3) 0.075(3) 0.064(3) -0.0239(18) -0.020(2) 0.0156(19)
N3 0.065(3) 0.057(3) 0.103(4) -0.024(3) -0.010(3) 0.027(2)
N1 0.066(3) 0.049(2) 0.071(3) -0.012(2) -0.001(2) -0.004(2)
C33 0.056(3) 0.047(3) 0.044(3) -0.010(2) 0.002(2) 0.009(2)
N2 0.047(2) 0.047(2) 0.093(4) -0.028(2) -0.009(2) 0.0124(18)
C34 0.037(2) 0.038(2) 0.039(2) -0.0039(17) -0.0034(17) 0.0042(16)
N6 0.034(2) 0.059(2) 0.047(2) 0.0004(18) -0.0003(17) 0.0053(16)
N5 0.035(2) 0.070(3) 0.036(2) 0.0068(17) -0.0012(15) 0.0032(17)
N4 0.042(2) 0.066(3) 0.049(2) 0.011(2) -0.0116(18) -0.0012(19)
O12 0.064(2) 0.054(2) 0.070(3) 0.0008(18) 0.0182(19) 0.0084(17)
C24 0.091(6) 0.127(7) 0.149(8) -0.024(6) 0.056(6) 0.010(5)
C25 0.086(6) 0.131(7) 0.131(8) -0.023(6) -0.039(5) 0.027(5)
O11 0.073(3) 0.091(4) 0.216(7) -0.036(4) -0.057(4) 0.006(3)
C22 0.042(3) 0.062(3) 0.088(4) -0.012(3) 0.007(3) 0.007(2)
C21 0.044(3) 0.069(4) 0.062(3) -0.005(3) 0.003(2) 0.003(2)
C23 0.088(5) 0.058(4) 0.163(8) -0.006(4) -0.002(5) 0.017(4)
C19A 0.048(12) 0.091(17) 0.039(11) -0.005(10) 0.024(9) -0.024(11)
C20A 0.21(4) 0.068(17) 0.024(11) -0.003(10) 0.01(2) -0.03(2)
C18A 0.08(2) 0.15(3) 0.033(12) 0.029(16) 0.012(12) 0.03(2)
O10A 0.242(16) 0.114(11) 0.189(15) -0.095(9) -0.054(15) 0.061(9)
O9A 0.103(8) 0.200(15) 0.195(17) -0.091(13) 0.007(11) 0.037(6)

loop_
_atom_type_symbol
_atom_type_description
_atom_type_scat_dispersion_real
_atom_type_scat_dispersion_imag
_atom_type_scat_source
C C 0.0033 0.0016 'International Tables Vol C Tables 4.2.6.8 and 6.1.1.4'
H H 0.0000 0.0000 'International Tables Vol C Tables 4.2.6.8 and 6.1.1.4'
Dy Dy -0.1892 4.4098 'International Tables Vol C Tables 4.2.6.8 and 6.1.1.4'
F F 0.0171 0.0103 'International Tables Vol C Tables 4.2.6.8 and 6.1.1.4'
N N 0.0061 0.0033 'International Tables Vol C Tables 4.2.6.8 and 6.1.1.4'
O O 0.0106 0.0060 'International Tables Vol C Tables 4.2.6.8 and 6.1.1.4'

loop_
_geom_angle_atom_site_label_1
_geom_angle_atom_site_label_2
_geom_angle_atom_site_label_3
_geom_angle
_geom_angle_site_symmetry_1
_geom_angle_site_symmetry_3
_geom_angle_publ_flag
O4 C6 Dy1 59.8(2) . . ?
O4 C6 C7 121.0(4) . . ?
O3 C6 Dy1 60.7(2) . . ?
O3 C6 O4 120.5(4) . . ?
O3 C6 C7 118.6(4) . . ?
C7 C6 Dy1 177.3(3) . . ?
O2 C11 Dy1 59.1(2) . . ?
O2 C11 O1 119.6(4) . . ?
O2 C11 C12 120.5(4) . . ?
O1 C11 Dy1 60.5(2) . . ?
O1 C11 C12 119.9(4) . . ?
C12 C11 Dy1 177.8(4) . . ?
O7 C1 Dy1 57.9(2) . . ?
O7 C1 C2 120.7(4) . . ?
O8 C1 Dy1 62.8(2) . . ?
O8 C1 O7 120.7(4) . . ?
O8 C1 C2 118.6(4) . . ?
C2 C1 Dy1 177.7(3) . . ?
C17 C16 Dy1 176.3(3) . . ?
O5 C16 C17 120.3(4) . . ?
O5 C16 Dy1 63.0(2) . . ?
O5 C16 O6 119.9(4) . . ?
O6 C16 C17 119.8(4) . . ?
O6 C16 Dy1 57.0(2) . . ?
C16 C17 C18 109.0(5) . . ?
C16 C17 C19A 108.1(9) . . ?
C20 C17 C16 108.2(6) . . ?
C20 C17 C18 108.1(9) . . ?
C20 C17 C19 114.4(9) . . ?
C19 C17 C16 111.7(5) . . ?
C19 C17 C18 105.2(7) . . ?
C20A C17 C16 109.1(11) . . ?
C20A C17 C19A 109.3(19) . . ?
C18A C17 C16 110.0(11) . . ?
C18A C17 C19A 111.5(18) . . ?
C18A C17 C20A 109(2) . . ?
C16 O5 Dy1 91.1(3) . . ?
C6 Dy1 C11 81.58(13) . . ?
C6 Dy1 C1 129.93(14) . . ?
C1 Dy1 C11 84.48(12) . . ?
O5 Dy1 C6 80.93(12) . . ?
O5 Dy1 C11 121.04(12) . . ?
O5 Dy1 C1 144.83(12) . . ?
F1 Dy1 C6 108.54(11) . . ?
F1 Dy1 C11 164.90(11) . . ?
F1 Dy1 C1 80.42(11) . . ?
F1 Dy1 O5 72.58(10) . . ?
F1 Dy1 O2 144.60(9) . . ?
F1 Dy1 O4 90.16(10) . . ?
F1 Dy1 O3 123.55(11) . . ?
F1 Dy1 O1 155.47(10) . . ?
F1 Dy1 O6 79.61(10) . . ?
F1 Dy1 O7 88.74(11) . . ?
F1 Dy1 O8 72.86(10) . . ?
O2 Dy1 C6 73.46(12) . . ?
O2 Dy1 C11 26.24(11) . . ?
O2 Dy1 C1 73.09(12) . . ?
O2 Dy1 O5 140.08(10) . . ?
O2 Dy1 O1 52.74(10) . . ?
O2 Dy1 O8 72.93(11) . . ?
O4 Dy1 C6 27.13(11) . . ?
O4 Dy1 C11 95.02(12) . . ?
O4 Dy1 C1 108.49(13) . . ?
O4 Dy1 O5 93.94(11) . . ?
O4 Dy1 O2 76.80(11) . . ?
O4 Dy1 O3 54.11(10) . . ?
O4 Dy1 O1 113.84(11) . . ?
O4 Dy1 O6 145.79(10) . . ?
O4 Dy1 O8 82.76(11) . . ?
O3 Dy1 C6 26.99(11) . . ?
O3 Dy1 C11 70.39(12) . . ?
O3 Dy1 C1 146.27(12) . . ?
O3 Dy1 O5 68.90(11) . . ?
O3 Dy1 O2 74.58(11) . . ?
O3 Dy1 O1 71.68(11) . . ?
O3 Dy1 O6 105.43(10) . . ?
O3 Dy1 O8 130.64(10) . . ?
O1 Dy1 C6 92.58(12) . . ?
O1 Dy1 C11 26.52(11) . . ?
O1 Dy1 C1 95.75(11) . . ?
O1 Dy1 O5 99.54(10) . . ?
O1 Dy1 O8 113.48(10) . . ?
O6 Dy1 C6 128.07(12) . . ?
O6 Dy1 C11 103.29(12) . . ?
O6 Dy1 C1 101.91(13) . . ?
O6 Dy1 O5 51.86(11) . . ?
O6 Dy1 O2 128.19(10) . . ?
O6 Dy1 O1 77.50(10) . . ?
O6 Dy1 O8 123.83(11) . . ?
O7 Dy1 C6 149.62(12) . . ?
O7 Dy1 C11 77.47(12) . . ?
O7 Dy1 C1 26.68(12) . . ?
O7 Dy1 O5 128.91(11) . . ?
O7 Dy1 O2 78.07(11) . . ?
O7 Dy1 O4 134.20(11) . . ?
O7 Dy1 O3 147.71(12) . . ?
O7 Dy1 O1 78.22(11) . . ?
O7 Dy1 O6 78.58(11) . . ?
O7 Dy1 O8 53.36(10) . . ?
O8 Dy1 C6 107.02(12) . . ?
O8 Dy1 C11 93.70(12) . . ?
O8 Dy1 C1 26.70(12) . . ?
O8 Dy1 O5 145.26(11) . . ?
C11 O2 Dy1 94.6(3) . . ?
C6 O4 Dy1 93.1(2) . . ?
C6 O3 Dy1 92.3(2) . . ?
C11 O1 Dy1 92.9(2) . . ?
C16 O6 Dy1 97.1(3) . . ?
C1 O7 Dy1 95.4(3) . . ?
C1 O8 Dy1 90.5(2) . . ?
C1 C2 C3 106.3(4) . . ?
C1 C2 C4 110.8(5) . . ?
C3 C2 C4 102.7(5) . . ?
C5 C2 C1 111.5(5) . . ?
C5 C2 C3 112.8(7) . . ?
C5 C2 C4 112.3(7) . . ?
C6 C7 C9 107.1(4) . . ?
C6 C7 C10 107.9(4) . . ?
C8 C7 C6 111.0(4) . . ?
C8 C7 C9 110.7(5) . . ?
C8 C7 C10 110.8(5) . . ?
C10 C7 C9 109.3(5) . . ?
C14 C12 C11 110.6(5) . . ?
C14 C12 C15 106.5(7) . . ?
C14 C12 C13 111.7(7) . . ?
C15 C12 C11 107.4(5) . . ?
C13 C12 C11 112.0(5) . . ?
C13 C12 C15 108.4(7) . . ?
N11 C31 N12 118.7(5) . . ?
N10 C31 N11 121.2(5) . . ?
N10 C31 N12 120.1(5) . . ?
N7 C32 N8 119.0(5) . . ?
N9 C32 N7 122.5(5) . . ?
N9 C32 N8 118.5(5) . . ?
O10 C26 O9 123.5(5) . . ?
O10 C26 C27 119.2(5) . . ?
O9 C26 C27 117.2(5) . . ?
O10A C29 C27 137.9(15) . . ?
O10A C29 O9A 99.7(14) . . ?
O9A C29 C27 100.7(10) . . ?
C28 C27 C26 108.3(5) . . ?
C29 C27 C26 110.7(5) . . ?
C29 C27 C28 105.3(7) . . ?
C29 C27 C30 113.8(6) . . ?
C30 C27 C26 110.4(6) . . ?
C30 C27 C28 108.1(6) . . ?
N1 C33 N3 120.3(5) . . ?
N2 C33 N3 119.0(5) . . ?
N2 C33 N1 120.7(5) . . ?
N6 C34 N4 120.2(4) . . ?
N5 C34 N6 120.5(4) . . ?
N5 C34 N4 119.2(4) . . ?
C24 C22 C25 109.1(7) . . ?
C24 C22 C21 107.5(6) . . ?
C24 C22 C23 111.0(6) . . ?
C25 C22 C21 108.6(5) . . ?
C23 C22 C25 108.9(7) . . ?
C23 C22 C21 111.7(5) . . ?
O12 C21 C22 119.6(5) . . ?
O11 C21 O12 122.1(6) . . ?
O11 C21 C22 118.2(6) . . ?

loop_
_geom_bond_atom_site_label_1
_geom_bond_atom_site_label_2
_geom_bond_distance
_geom_bond_site_symmetry_2
_geom_bond_publ_flag
C6 O4 1.268(5) . ?
C6 O3 1.261(5) . ?
C6 C7 1.523(6) . ?
C11 O2 1.258(5) . ?
C11 O1 1.269(5) . ?
C11 C12 1.519(6) . ?
C1 O7 1.264(5) . ?
C1 O8 1.260(5) . ?
C1 C2 1.524(6) . ?
C16 C17 1.530(6) . ?
C16 O5 1.255(6) . ?
C16 O6 1.265(5) . ?
C17 C20 1.481(12) . ?
C17 C18 1.586(12) . ?
C17 C19 1.519(10) . ?
C17 C19A 1.573(19) . ?
C17 C20A 1.51(3) . ?
C17 C18A 1.45(3) . ?
O5 Dy1 2.557(3) . ?
C14 C12 1.475(8) . ?
Dy1 F1 2.194(2) . ?
Dy1 O2 2.443(3) . ?
Dy1 O4 2.403(3) . ?
Dy1 O3 2.424(3) . ?
Dy1 O1 2.474(3) . ?
Dy1 O6 2.426(3) . ?
Dy1 O7 2.386(3) . ?
Dy1 O8 2.494(3) . ?
C15 C12 1.510(10) . ?
C8 C7 1.494(8) . ?
C3 C2 1.546(9) . ?
C5 C2 1.453(9) . ?
C13 C12 1.482(9) . ?
C9 C7 1.542(8) . ?
C2 C4 1.571(9) . ?
C7 C10 1.526(7) . ?
N11 C31 1.325(6) . ?
C31 N12 1.328(6) . ?
C31 N10 1.310(6) . ?
C32 N7 1.318(6) . ?
C32 N9 1.304(6) . ?
C32 N8 1.326(6) . ?
O10 C26 1.236(7) . ?
C26 O9 1.263(7) . ?
C26 C27 1.553(8) . ?
C28 C27 1.530(11) . ?
C29 C27 1.477(9) . ?
C29 O10A 1.260(14) . ?
C29 O9A 1.362(16) . ?
C30 C27 1.525(9) . ?
N3 C33 1.312(6) . ?
N1 C33 1.312(6) . ?
C33 N2 1.311(6) . ?
C34 N6 1.317(6) . ?
C34 N5 1.316(6) . ?
C34 N4 1.323(6) . ?
O12 C21 1.237(6) . ?
C24 C22 1.495(10) . ?
C25 C22 1.521(10) . ?
O11 C21 1.224(7) . ?
C22 C21 1.534(8) . ?
C22 C23 1.508(9) . ?
